data_7036297
loop_
_publ_author_name
'Del \'Aguila-S\'anchez, Miguel A'
'Navarro, Yolanda'
'Garc\'ia L\'opez, Jes\'us'
'Guedes, Guilherme P.'
'L\'opez Ortiz, Fernando'

_publ_section_title
;
 Synthesis of P-stereogenic diarylphosphinic amides by directed
 lithiation: transformation into tertiary phosphine oxides via
 methanolysis, aryne chemistry and complexation behaviour toward zinc(ii).
;
_journal_issue 5
_journal_name_full 'Dalton transactions (Cambridge, England : 2003)'
_journal_page_first 2008
_journal_page_last 2022
_journal_paper_doi 10.1039/c5dt02860d
_journal_volume 45
_journal_year 2016
_chemical_absolute_configuration syn
_chemical_formula_moiety 'C18  H23  I N O P'
_chemical_formula_sum 'C18 H23 I N O P'
_chemical_formula_weight 427.24
_space_group_IT_number 19
_symmetry_cell_setting orthorhombic
_symmetry_Int_Tables_number 19
_symmetry_space_group_name_Hall 'P 2ac 2ab'
_symmetry_space_group_name_H-M 'P 21 21 21'
_atom_sites_solution_hydrogens mixed
_atom_sites_solution_primary direct
_atom_sites_solution_secondary difmap
_audit_conform_dict_location ftp://ftp.iucr.org/pub/cif_core.dic
_audit_conform_dict_name cif_core.dic
_audit_conform_dict_version 2.4.3
_audit_creation_date 2015-08-20T15:32:47-00:00
_audit_creation_method 'WinGX routine CIF_UPDATE'
_audit_update_record
;
2015-08-21 deposited with the CCDC.
2015-08-27 downloaded from the CCDC.
;
_cell_angle_alpha 90
_cell_angle_beta 90
_cell_angle_gamma 90
_cell_formula_units_Z 4
_cell_length_a 10.1337(7)
_cell_length_b 10.2928(7)
_cell_length_c 18.6620(13)
_cell_measurement_reflns_used 5287
_cell_measurement_temperature 293(2)
_cell_measurement_theta_max 24.06
_cell_measurement_theta_min 2.26
_cell_measurement_wavelength 0.71073
_cell_volume 1946.5(2)
_computing_cell_refinement 'Bruker Smart (Bruker AXS, 2007)'
_computing_data_collection 'Bruker Smart (Bruker AXS, 2007)'
_computing_data_reduction 'Bruker Saint (Bruker AXS, 2007)'
_computing_molecular_graphics 'Ortep-3 for Windows (Farrugia, 2012) and Mercury (Macrae, 2008).'
_computing_publication_material 'WinGX publication routines (Farrugia, 2012)'
_computing_structure_refinement 'SHELXL-2014/7 (Sheldrick, 2014)'
_computing_structure_solution 'SUPERFLIP (Palatinus & Chapuis,2007)'
_diffrn_ambient_temperature 293(2)
_diffrn_measured_fraction_theta_full 0.99
_diffrn_measured_fraction_theta_max 0.99
_diffrn_measurement_device_type 'Bruker AXS Smart Apex'
_diffrn_measurement_method '\f-\w scans'
_diffrn_radiation_monochromator graphite
_diffrn_radiation_probe x-ray
_diffrn_radiation_source 'fine-focus sealed tube'
_diffrn_radiation_type MoK\a
_diffrn_radiation_wavelength 0.71073
_diffrn_reflns_av_R_equivalents 0.026
_diffrn_reflns_av_unetI/netI 0.0314
_diffrn_reflns_laue_measured_fraction_full 0.99
_diffrn_reflns_laue_measured_fraction_max 0.99
_diffrn_reflns_limit_h_max 11
_diffrn_reflns_limit_h_min -11
_diffrn_reflns_limit_k_max 11
_diffrn_reflns_limit_k_min -11
_diffrn_reflns_limit_l_max 21
_diffrn_reflns_limit_l_min -16
_diffrn_reflns_number 9653
_diffrn_reflns_point_group_measured_fraction_full 0.985
_diffrn_reflns_point_group_measured_fraction_max 0.985
_diffrn_reflns_theta_full 24.475
_diffrn_reflns_theta_max 24.475
_diffrn_reflns_theta_min 2.821
_diffrn_standards_number 0
_exptl_absorpt_coefficient_mu 1.729
_exptl_absorpt_correction_T_max 1.0000
_exptl_absorpt_correction_T_min 0.6563
_exptl_absorpt_correction_type multi-scan
_exptl_absorpt_process_details
;
SADABS, Bruker Analytical X-ray Systems,Inc., Madison WI, 1997.
;
_exptl_crystal_colour colourless
_exptl_crystal_density_diffrn 1.458
_exptl_crystal_density_method 'not measured'
_exptl_crystal_description block
_exptl_crystal_F_000 856
_exptl_crystal_recrystallization_method 'Re-crystallisation from solvent: ethyl acetate:hexane'
_exptl_crystal_size_max 0.65
_exptl_crystal_size_mid 0.45
_exptl_crystal_size_min 0.325
_refine_diff_density_max 0.726
_refine_diff_density_min -0.379
_refine_diff_density_rms 0.067
_refine_ls_abs_structure_details
;
 Flack x determined using 1214 quotients [(I+)-(I-)]/[(I+)+(I-)]
 (Parsons, Flack and Wagner, Acta Cryst. B69 (2013) 249-259).
;
_refine_ls_abs_structure_Flack 0.011(11)
_refine_ls_extinction_method none
_refine_ls_goodness_of_fit_ref 1.099
_refine_ls_hydrogen_treatment mixed
_refine_ls_matrix_type full
_refine_ls_number_constraints 0
_refine_ls_number_parameters 203
_refine_ls_number_reflns 3176
_refine_ls_number_restraints 0
_refine_ls_restrained_S_all 1.099
_refine_ls_R_factor_all 0.0337
_refine_ls_R_factor_gt 0.0323
_refine_ls_shift/su_max 0.001
_refine_ls_shift/su_mean 0
_refine_ls_structure_factor_coef Fsqd
_refine_ls_weighting_details 'w=1/[\s^2^(Fo^2^)+(0.0463P)^2^+0.1930P] where P=(Fo^2^+2Fc^2^)/3'
_refine_ls_weighting_scheme calc
_refine_ls_wR_factor_gt 0.0803
_refine_ls_wR_factor_ref 0.0816
_reflns_Friedel_coverage 0.728
_reflns_friedel_fraction_full 0.979
_reflns_friedel_fraction_max 0.979
_reflns_number_gt 3062
_reflns_number_total 3222
_reflns_threshold_expression 'I > 2\s(I)'
_cod_data_source_file c5dt02860d1.cif
_cod_data_source_block shelx
_cod_depositor_comments 'Adding full bibliography for 7036296--7036299.cif.'
_cod_database_code 7036297
_publcif_datablock.id {5a205740-5491-4371-b787-cae9e39dd455}

loop_
_symmetry_equiv_pos_as_xyz
'x, y, z'
'-x+1/2, -y, z+1/2'
'-x, y+1/2, -z+1/2'
'x+1/2, -y+1/2, -z'

loop_
_atom_site_label
_atom_site_type_symbol
_atom_site_fract_x
_atom_site_fract_y
_atom_site_fract_z
_atom_site_U_iso_or_equiv
_atom_site_adp_type
_atom_site_occupancy
_atom_site_site_symmetry_order
_atom_site_calc_flag
_atom_site_refinement_flags_posn
_atom_site_refinement_flags_adp
I1 I 0.88280(4) 0.98692(4) 0.92941(2) 0.06469(17) Uani 1 1 d . .
P1 P 1.18489(14) 1.15600(13) 0.97131(7) 0.0424(3) Uani 1 1 d . .
O1 O 1.3218(4) 1.1923(4) 0.9874(2) 0.0553(10) Uani 1 1 d . .
C16 C 1.1306(9) 1.1102(11) 1.2371(4) 0.100(3) Uani 1 1 d . .
H16A H 1.2251 1.1162 1.2357 0.149 Uiso 1 1 calc R U
H16B H 1.0947 1.1895 1.2559 0.149 Uiso 1 1 calc R U
H16C H 1.1053 1.0389 1.2673 0.149 Uiso 1 1 calc R U
N1 N 1.0836(5) 1.1848(5) 1.0372(2) 0.0455(11) Uani 1 1 d . .
C17 C 1.1351(9) 0.9611(8) 1.1338(4) 0.092(2) Uani 1 1 d . .
H17A H 1.2296 0.9679 1.1324 0.138 Uiso 1 1 calc R U
H17B H 1.1102 0.8918 1.1655 0.138 Uiso 1 1 calc R U
H17C H 1.1023 0.9435 1.0866 0.138 Uiso 1 1 calc R U
C7 C 1.1192(6) 1.2381(5) 0.8939(3) 0.0455(12) Uani 1 1 d . .
C13 C 1.1245(6) 1.2015(6) 1.1123(3) 0.0547(14) Uani 1 1 d . .
H13 H 1.2212 1.202 1.1133 0.066 Uiso 1 1 calc R U
C1 C 1.1846(5) 0.9836(5) 0.9474(3) 0.0477(12) Uani 1 1 d . .
C5 C 1.3177(8) 0.7924(7) 0.9299(5) 0.081(2) Uani 1 1 d . .
H5 H 1.4003 0.753 0.9288 0.097 Uiso 1 1 calc R U
C10 C 1.0444(7) 1.3778(7) 0.7741(4) 0.0690(18) Uani 1 1 d . .
H10 H 1.0189 1.4248 0.7339 0.083 Uiso 1 1 calc R U
C6 C 1.3071(7) 0.9226(6) 0.9454(3) 0.0631(16) Uani 1 1 d . .
H6 H 1.383 0.9706 0.9546 0.076 Uiso 1 1 calc R U
C15 C 1.0773(7) 1.0875(7) 1.1607(3) 0.0654(17) Uani 1 1 d . .
C2 C 1.0738(6) 0.9085(5) 0.9319(3) 0.0524(13) Uani 1 1 d . .
C9 C 1.1057(9) 1.2596(8) 0.7666(3) 0.076(2) Uani 1 1 d . .
H9 H 1.1217 1.2261 0.7211 0.092 Uiso 1 1 calc R U
C4 C 1.2068(10) 0.7206(7) 0.9160(5) 0.088(2) Uani 1 1 d . .
H4 H 1.2144 0.6324 0.906 0.106 Uiso 1 1 calc R U
C3 C 1.0841(9) 0.7778(6) 0.9168(4) 0.076(2) Uani 1 1 d . .
H3 H 1.009 0.729 0.9071 0.091 Uiso 1 1 calc R U
C8 C 1.1435(7) 1.1908(6) 0.8263(3) 0.0616(16) Uani 1 1 d . .
H8 H 1.186 1.1113 0.8209 0.074 Uiso 1 1 calc R U
C11 C 1.0213(7) 1.4253(6) 0.8407(4) 0.0659(17) Uani 1 1 d . .
H11 H 0.9801 1.5056 0.8457 0.079 Uiso 1 1 calc R U
C12 C 1.0572(6) 1.3579(6) 0.9006(3) 0.0555(14) Uani 1 1 d . .
H12 H 1.0402 1.3921 0.9458 0.067 Uiso 1 1 calc R U
C14 C 1.0777(7) 1.3349(7) 1.1373(4) 0.0736(19) Uani 1 1 d . .
H14A H 1.1034 1.3479 1.1863 0.11 Uiso 1 1 calc R U
H14B H 1.1169 1.401 1.1079 0.11 Uiso 1 1 calc R U
H14C H 0.9834 1.3397 1.1336 0.11 Uiso 1 1 calc R U
C18 C 0.9303(7) 1.0781(10) 1.1632(4) 0.089(3) Uani 1 1 d . .
H18A H 0.8943 1.1586 1.1803 0.134 Uiso 1 1 calc R U
H18B H 0.8971 1.0607 1.116 0.134 Uiso 1 1 calc R U
H18C H 0.9049 1.0089 1.1948 0.134 Uiso 1 1 calc R U
H1 H 1.010(5) 1.202(5) 1.034(3) 0.024(13) Uiso 1 1 d . .

loop_
_atom_site_aniso_label
_atom_site_aniso_U_11
_atom_site_aniso_U_22
_atom_site_aniso_U_33
_atom_site_aniso_U_23
_atom_site_aniso_U_13
_atom_site_aniso_U_12
I1 0.0598(3) 0.0659(3) 0.0683(3) -0.0075(2) -0.00513(18) -0.0068(2)
P1 0.0457(7) 0.0465(7) 0.0352(7) -0.0011(6) 0.0009(6) 0.0007(6)
O1 0.049(2) 0.068(3) 0.049(2) -0.0015(19) 0.0037(17) -0.0037(19)
C16 0.108(7) 0.147(8) 0.044(4) 0.013(4) -0.011(4) 0.014(6)
N1 0.042(3) 0.060(3) 0.034(2) 0.000(2) -0.0016(19) 0.002(2)
C17 0.109(6) 0.084(5) 0.084(5) 0.025(4) -0.003(4) 0.017(5)
C7 0.046(3) 0.050(3) 0.040(3) 0.001(2) 0.004(3) -0.002(3)
C13 0.049(3) 0.077(4) 0.039(3) -0.003(3) -0.004(3) 0.000(3)
C1 0.058(3) 0.047(3) 0.037(3) 0.002(2) 0.002(2) 0.010(3)
C5 0.091(5) 0.071(4) 0.080(5) 0.009(4) 0.006(5) 0.040(4)
C10 0.080(5) 0.077(4) 0.050(4) 0.018(3) -0.008(3) 0.003(4)
C6 0.070(4) 0.061(4) 0.058(4) 0.004(3) -0.002(3) 0.012(3)
C15 0.064(4) 0.091(5) 0.041(3) 0.014(3) -0.003(3) 0.003(3)
C2 0.062(3) 0.053(3) 0.042(3) -0.004(3) -0.007(3) 0.009(3)
C9 0.102(6) 0.090(5) 0.037(3) -0.001(3) -0.001(4) 0.000(5)
C4 0.131(7) 0.048(4) 0.086(6) -0.006(4) -0.013(5) 0.022(4)
C3 0.111(6) 0.045(3) 0.071(5) -0.001(3) -0.013(4) 0.008(4)
C8 0.080(5) 0.062(3) 0.042(3) -0.007(3) -0.001(3) 0.005(3)
C11 0.074(4) 0.056(4) 0.068(5) 0.016(3) 0.006(3) 0.006(3)
C12 0.065(4) 0.051(3) 0.050(3) 0.003(3) 0.007(3) 0.001(3)
C14 0.082(5) 0.088(5) 0.051(4) -0.023(4) 0.004(3) -0.009(4)
C18 0.066(4) 0.122(7) 0.080(5) 0.037(5) 0.008(4) -0.007(4)

loop_
_atom_type_symbol
_atom_type_description
_atom_type_scat_dispersion_real
_atom_type_scat_dispersion_imag
_atom_type_scat_source
C C 0.0033 0.0016 'International Tables Vol C Tables 4.2.6.8 and 6.1.1.4'
H H 0 0 'International Tables Vol C Tables 4.2.6.8 and 6.1.1.4'
N N 0.0061 0.0033 'International Tables Vol C Tables 4.2.6.8 and 6.1.1.4'
O O 0.0106 0.006 'International Tables Vol C Tables 4.2.6.8 and 6.1.1.4'
P P 0.1023 0.0942 'International Tables Vol C Tables 4.2.6.8 and 6.1.1.4'
I I -0.4742 1.8119 'International Tables Vol C Tables 4.2.6.8 and 6.1.1.4'

loop_
_geom_angle_atom_site_label_1
_geom_angle_atom_site_label_2
_geom_angle_atom_site_label_3
_geom_angle
O1 P1 N1 113.3(2)
O1 P1 C7 113.2(3)
N1 P1 C7 106.7(3)
O1 P1 C1 107.4(3)
N1 P1 C1 111.0(3)
C7 P1 C1 105.0(2)
C13 N1 P1 124.2(4)
C8 C7 C12 118.6(5)
C8 C7 P1 120.3(4)
C12 C7 P1 120.7(4)
N1 C13 C14 108.0(5)
N1 C13 C15 112.2(5)
C14 C13 C15 113.9(5)
C6 C1 C2 117.6(5)
C6 C1 P1 116.3(5)
C2 C1 P1 126.1(4)
C4 C5 C6 120.1(7)
C11 C10 C9 119.5(6)
C5 C6 C1 121.0(7)
C18 C15 C17 109.9(7)
C18 C15 C16 109.3(6)
C17 C15 C16 107.5(6)
C18 C15 C13 111.9(6)
C17 C15 C13 109.7(5)
C16 C15 C13 108.4(6)
C3 C2 C1 121.5(6)
C3 C2 I1 116.1(5)
C1 C2 I1 122.3(4)
C8 C9 C10 119.9(6)
C5 C4 C3 120.6(6)
C4 C3 C2 119.2(7)
C9 C8 C7 120.8(6)
C10 C11 C12 121.4(6)
C11 C12 C7 119.8(6)

loop_
_geom_bond_atom_site_label_1
_geom_bond_atom_site_label_2
_geom_bond_distance
I1 C2 2.098(6)
P1 O1 1.467(4)
P1 N1 1.629(5)
P1 C7 1.801(6)
P1 C1 1.830(6)
C16 C15 1.542(9)
N1 C13 1.471(7)
C17 C15 1.512(11)
C7 C8 1.374(8)
C7 C12 1.390(8)
C13 C14 1.526(10)
C13 C15 1.557(9)
C1 C6 1.392(8)
C1 C2 1.393(8)
C5 C4 1.370(12)
C5 C6 1.375(10)
C10 C11 1.357(10)
C10 C9 1.374(11)
C15 C18 1.494(10)
C2 C3 1.378(8)
C9 C8 1.374(10)
C4 C3 1.375(12)
C11 C12 1.365(9)
